data_4513165
loop_
_publ_author_name
'Lee, Sun Hye'
'Bae, Jae Ho'
'Park, Yeojin'
'Adhikari, Bishal Raj'
'Mao, Chen'
'Kim, Daeyoung'
'Kim, Kyung Im'
'Kang, Sung Kwon'
'Lee, Eun Hee'

_publ_section_title
;
 Sulfonic Acid Salts of Donepezil and Stabilization of Amorphous Donepezil
 via Formation of Amorphous Salts
;
_journal_issue 7
_journal_name_full 'Crystal Growth &amp; Design'
_journal_page_first 3123
_journal_paper_doi 10.1021/acs.cgd.5b00074
_journal_volume 15
_journal_year 2015
_chemical_formula_moiety 'C24 H30 N O3, C7 H7 O3 S'
_chemical_formula_sum 'C31 H37 N O6 S'
_chemical_formula_weight 551.67
_chemical_name_systematic
;
 ?
;
_space_group_crystal_system monoclinic
_space_group_IT_number 14
_space_group_name_Hall '-P 2yn'
_space_group_name_H-M_alt 'P 1 21/n 1'
_symmetry_space_group_name_Hall '-P 2yn'
_symmetry_space_group_name_H-M 'P 1 21/n 1'
_atom_sites_solution_hydrogens mixed
_audit_creation_method SHELXL-2013
_cell_angle_alpha 90
_cell_angle_beta 92.110(3)
_cell_angle_gamma 90
_cell_formula_units_Z 4
_cell_length_a 8.4004(13)
_cell_length_b 12.2217(18)
_cell_length_c 27.844(4)
_cell_measurement_reflns_used 3221
_cell_measurement_temperature 296(2)
_cell_measurement_theta_max 21.61
_cell_measurement_theta_min 2.22
_cell_volume 2856.7(7)
_computing_cell_refinement 'SAINT (Bruker, 2002)'
_computing_data_collection 'SMART (Bruker, 2002)'
_computing_data_reduction SAINT
_computing_molecular_graphics 'Ortep-3 for Windows (Farrugia, 2012)'
_computing_publication_material 'WinGX publication routines (Farrugia, 2012)'
_computing_structure_refinement 'SHELXL-2013 (Sheldrick, 2008)'
_computing_structure_solution 'SHELXS-2013 (Sheldrick, 2008)'
_diffrn_ambient_temperature 296(2)
_diffrn_measured_fraction_theta_full 1.000
_diffrn_measured_fraction_theta_max 1.000
_diffrn_measurement_device_type 'Bruker SMART CCD area-detector'
_diffrn_measurement_method '\f and \w scans'
_diffrn_radiation_type MoK\a
_diffrn_radiation_wavelength 0.71073
_diffrn_reflns_av_R_equivalents 0.0958
_diffrn_reflns_av_unetI/netI 0.0651
_diffrn_reflns_laue_measured_fraction_full 1.000
_diffrn_reflns_laue_measured_fraction_max 1.000
_diffrn_reflns_limit_h_max 10
_diffrn_reflns_limit_h_min -10
_diffrn_reflns_limit_k_max 15
_diffrn_reflns_limit_k_min -15
_diffrn_reflns_limit_l_max 34
_diffrn_reflns_limit_l_min -34
_diffrn_reflns_number 36714
_diffrn_reflns_point_group_measured_fraction_full 1.000
_diffrn_reflns_point_group_measured_fraction_max 1.000
_diffrn_reflns_theta_full 25.242
_diffrn_reflns_theta_max 25.999
_diffrn_reflns_theta_min 1.464
_diffrn_source 'fine-focus sealed tube'
_exptl_absorpt_coefficient_mu 0.158
_exptl_absorpt_correction_type none
_exptl_crystal_colour colourless
_exptl_crystal_density_diffrn 1.283
_exptl_crystal_description block
_exptl_crystal_F_000 1176
_exptl_crystal_size_max 0.20
_exptl_crystal_size_mid 0.10
_exptl_crystal_size_min 0.07
_refine_diff_density_max 0.214
_refine_diff_density_min -0.351
_refine_diff_density_rms 0.040
_refine_ls_extinction_method none
_refine_ls_goodness_of_fit_ref 1.010
_refine_ls_hydrogen_treatment mixed
_refine_ls_matrix_type full
_refine_ls_number_parameters 357
_refine_ls_number_reflns 5620
_refine_ls_number_restraints 0
_refine_ls_restrained_S_all 1.010
_refine_ls_R_factor_all 0.1247
_refine_ls_R_factor_gt 0.0587
_refine_ls_shift/su_max 0.001
_refine_ls_shift/su_mean 0.000
_refine_ls_structure_factor_coef Fsqd
_refine_ls_weighting_details 'w=1/[\s^2^(Fo^2^)+(0.0573P)^2^+0.9516P] where P=(Fo^2^+2Fc^2^)/3'
_refine_ls_weighting_scheme calc
_refine_ls_wR_factor_gt 0.1269
_refine_ls_wR_factor_ref 0.1554
_reflns_Friedel_coverage 0.000
_reflns_number_gt 3034
_reflns_number_total 5620
_reflns_threshold_expression 'I > 2\s(I)'
_cod_data_source_file cg5b00074_si_003.cif
_cod_data_source_block shelx
_cod_depositor_comments 'Adding full bibliography for 4513165--4513167.cif.'
_cod_database_code 4513165
_shelx_space_group_comment
;
The symmetry employed for this shelxl refinement is uniquely defined
by the following loop, which should always be used as a source of
symmetry information in preference to the above space-group names.
They are only intended as comments.
;
_shelxl_version_number 2013-4

loop_
_space_group_symop_operation_xyz
'x, y, z'
'-x+1/2, y+1/2, -z+1/2'
'-x, -y, -z'
'x-1/2, -y-1/2, z-1/2'

loop_
_atom_site_label
_atom_site_type_symbol
_atom_site_fract_x
_atom_site_fract_y
_atom_site_fract_z
_atom_site_U_iso_or_equiv
_atom_site_adp_type
_atom_site_occupancy
_atom_site_site_symmetry_order
_atom_site_calc_flag
_atom_site_refinement_flags_posn
_atom_site_refinement_flags_adp
S1 S 0.40362(9) 0.78684(7) 0.21946(3) 0.0667(3) Uani 1 1 d . .
O2 O 0.5012(2) 0.68982(17) 0.22816(8) 0.0734(6) Uani 1 1 d . .
O3 O 0.4975(3) 0.87458(19) 0.19957(9) 0.0873(8) Uani 1 1 d . .
O4 O 0.2575(2) 0.76413(19) 0.19247(8) 0.0783(7) Uani 1 1 d . .
C5 C 0.3477(3) 0.8320(2) 0.27660(12) 0.0589(8) Uani 1 1 d . .
C6 C 0.3698(3) 0.7674(3) 0.31700(14) 0.0663(9) Uani 1 1 d . .
H6 H 0.4150 0.6984 0.3141 0.080 Uiso 1 1 calc R U
C7 C 0.3267(4) 0.8029(3) 0.36128(15) 0.0754(10) Uani 1 1 d . .
H7 H 0.3448 0.7582 0.3879 0.090 Uiso 1 1 calc R U
C8 C 0.2565(4) 0.9044(3) 0.36709(15) 0.0759(10) Uani 1 1 d . .
C9 C 0.2317(4) 0.9682(3) 0.32659(17) 0.0780(11) Uani 1 1 d . .
H9 H 0.1829 1.0360 0.3295 0.094 Uiso 1 1 calc R U
C10 C 0.2770(4) 0.9343(3) 0.28193(15) 0.0698(10) Uani 1 1 d . .
H10 H 0.2605 0.9796 0.2554 0.084 Uiso 1 1 calc R U
C11 C 0.2122(5) 0.9426(4) 0.41606(16) 0.1141(15) Uani 1 1 d . .
H11A H 0.3068 0.9629 0.4343 0.171 Uiso 1 1 calc R U
H11B H 0.1589 0.8846 0.4323 0.171 Uiso 1 1 calc R U
H11C H 0.1426 1.0047 0.4129 0.171 Uiso 1 1 calc R U
N12 N 0.8227(3) 0.75300(18) 0.22165(9) 0.0509(6) Uani 1 1 d . .
H12 H 0.703(4) 0.745(3) 0.2203(11) 0.088(11) Uiso 1 1 d . .
C13 C 0.8969(3) 0.6545(2) 0.24476(11) 0.0555(8) Uani 1 1 d . .
H13A H 1.0120 0.6608 0.2444 0.067 Uiso 1 1 calc R U
H13B H 0.8657 0.5898 0.2266 0.067 Uiso 1 1 calc R U
C14 C 0.8466(3) 0.6419(2) 0.29606(10) 0.0535(8) Uani 1 1 d . .
H14A H 0.8991 0.5784 0.3103 0.064 Uiso 1 1 calc R U
H14B H 0.7326 0.6295 0.2962 0.064 Uiso 1 1 calc R U
C15 C 0.8878(3) 0.7426(2) 0.32645(11) 0.0547(8) Uani 1 1 d . .
H15 H 1.0040 0.7505 0.3278 0.066 Uiso 1 1 calc R U
C16 C 0.8175(4) 0.8436(2) 0.30159(12) 0.0639(9) Uani 1 1 d . .
H16A H 0.7023 0.8405 0.3025 0.077 Uiso 1 1 calc R U
H16B H 0.8529 0.9083 0.3191 0.077 Uiso 1 1 calc R U
C17 C 0.8646(4) 0.8535(2) 0.25024(12) 0.0636(9) Uani 1 1 d . .
H17A H 0.8112 0.9162 0.2356 0.076 Uiso 1 1 calc R U
H17B H 0.9785 0.8659 0.2494 0.076 Uiso 1 1 calc R U
C18 C 0.8703(3) 0.7692(3) 0.17046(11) 0.0626(9) Uani 1 1 d . .
H18A H 0.8308 0.8398 0.1594 0.075 Uiso 1 1 calc R U
H18B H 0.9856 0.7714 0.1700 0.075 Uiso 1 1 calc R U
C19 C 0.8110(3) 0.6830(3) 0.13574(11) 0.0566(8) Uani 1 1 d . .
C20 C 0.6680(4) 0.6971(3) 0.11009(12) 0.0674(9) Uani 1 1 d . .
H20 H 0.6045 0.7575 0.1163 0.081 Uiso 1 1 calc R U
C21 C 0.6191(4) 0.6230(3) 0.07560(14) 0.0787(11) Uani 1 1 d . .
H21 H 0.5244 0.6344 0.0580 0.094 Uiso 1 1 calc R U
C22 C 0.7101(5) 0.5315(3) 0.06698(13) 0.0827(11) Uani 1 1 d . .
H22 H 0.6764 0.4807 0.0439 0.099 Uiso 1 1 calc R U
C23 C 0.8499(5) 0.5161(3) 0.09260(13) 0.0816(11) Uani 1 1 d . .
H23 H 0.9104 0.4538 0.0874 0.098 Uiso 1 1 calc R U
C24 C 0.9019(4) 0.5920(3) 0.12599(12) 0.0700(9) Uani 1 1 d . .
H24 H 0.9995 0.5820 0.1422 0.084 Uiso 1 1 calc R U
C25 C 0.8325(4) 0.7371(2) 0.37794(11) 0.0661(9) Uani 1 1 d . .
H25A H 0.8615 0.8053 0.3938 0.079 Uiso 1 1 calc R U
H25B H 0.7171 0.7326 0.3768 0.079 Uiso 1 1 calc R U
C26 C 0.8971(4) 0.6436(2) 0.40869(11) 0.0617(8) Uani 1 1 d . .
H26 H 1.0095 0.6329 0.4017 0.074 Uiso 1 1 calc R U
C27 C 0.8103(4) 0.5332(2) 0.40232(11) 0.0695(9) Uani 1 1 d . .
H27A H 0.7157 0.5413 0.3816 0.083 Uiso 1 1 calc R U
H27B H 0.8796 0.4793 0.3884 0.083 Uiso 1 1 calc R U
C28 C 0.7667(4) 0.4994(2) 0.45179(11) 0.0581(8) Uani 1 1 d . .
C29 C 0.6831(4) 0.4068(2) 0.46528(11) 0.0589(8) Uani 1 1 d . .
H29 H 0.6519 0.3545 0.4426 0.071 Uiso 1 1 calc R U
C30 C 0.6474(4) 0.3938(2) 0.51252(11) 0.0580(8) Uani 1 1 d . .
C31 C 0.6955(4) 0.4720(3) 0.54757(11) 0.0620(9) Uani 1 1 d . .
C32 C 0.7792(4) 0.5623(3) 0.53415(11) 0.0647(9) Uani 1 1 d . .
H32 H 0.8134 0.6138 0.5569 0.078 Uiso 1 1 calc R U
C33 C 0.8122(4) 0.5758(2) 0.48590(11) 0.0588(8) Uani 1 1 d . .
C34 C 0.8855(4) 0.6694(3) 0.46246(12) 0.0709(9) Uani 1 1 d . .
O35 O 0.5629(3) 0.30742(18) 0.52991(8) 0.0741(6) Uani 1 1 d . .
C36 C 0.5090(5) 0.2254(3) 0.49658(13) 0.0837(11) Uani 1 1 d . .
H36A H 0.4515 0.1700 0.5132 0.126 Uiso 1 1 calc R U
H36B H 0.5990 0.1928 0.4818 0.126 Uiso 1 1 calc R U
H36C H 0.4402 0.2580 0.4723 0.126 Uiso 1 1 calc R U
O37 O 0.6506(3) 0.44864(18) 0.59296(8) 0.0791(7) Uani 1 1 d . .
C38 C 0.6892(5) 0.5273(3) 0.62929(12) 0.0959(13) Uani 1 1 d . .
H38A H 0.6540 0.5014 0.6597 0.144 Uiso 1 1 calc R U
H38B H 0.6371 0.5953 0.6215 0.144 Uiso 1 1 calc R U
H38C H 0.8024 0.5383 0.6312 0.144 Uiso 1 1 calc R U
O39 O 0.9259(4) 0.7559(2) 0.48121(9) 0.1017(9) Uani 1 1 d . .

loop_
_atom_site_aniso_label
_atom_site_aniso_U_11
_atom_site_aniso_U_22
_atom_site_aniso_U_33
_atom_site_aniso_U_23
_atom_site_aniso_U_13
_atom_site_aniso_U_12
S1 0.0363(4) 0.0698(5) 0.0931(7) 0.0108(5) -0.0095(4) -0.0078(4)
O2 0.0477(12) 0.0685(14) 0.1030(18) 0.0025(13) -0.0090(11) 0.0098(11)
O3 0.0586(14) 0.0863(16) 0.118(2) 0.0233(15) 0.0074(13) -0.0249(13)
O4 0.0418(12) 0.0962(17) 0.0954(17) 0.0071(14) -0.0192(11) -0.0076(12)
C5 0.0334(15) 0.0544(18) 0.088(2) 0.0089(17) -0.0093(15) -0.0057(14)
C6 0.0484(18) 0.0529(19) 0.098(3) 0.013(2) -0.0002(18) 0.0041(15)
C7 0.055(2) 0.080(3) 0.092(3) 0.014(2) 0.0043(19) 0.0041(19)
C8 0.0437(19) 0.076(3) 0.108(3) -0.003(2) -0.002(2) -0.0004(18)
C9 0.050(2) 0.054(2) 0.129(3) -0.008(2) -0.015(2) 0.0037(16)
C10 0.0467(18) 0.053(2) 0.108(3) 0.014(2) -0.0212(19) -0.0063(16)
C11 0.074(3) 0.129(4) 0.140(4) -0.023(3) 0.018(3) 0.015(3)
N12 0.0342(13) 0.0465(14) 0.0713(17) 0.0086(12) -0.0061(12) -0.0015(11)
C13 0.0485(17) 0.0496(17) 0.068(2) 0.0049(15) -0.0023(15) 0.0107(14)
C14 0.0542(18) 0.0451(16) 0.061(2) 0.0004(14) -0.0030(15) 0.0021(14)
C15 0.0448(16) 0.0482(17) 0.070(2) -0.0029(15) -0.0081(15) 0.0009(13)
C16 0.0573(19) 0.0415(17) 0.092(3) -0.0077(17) -0.0102(18) 0.0044(15)
C17 0.0564(19) 0.0436(17) 0.090(3) 0.0077(17) -0.0110(17) -0.0058(15)
C18 0.0450(17) 0.067(2) 0.075(2) 0.0225(18) 0.0009(16) -0.0061(15)
C19 0.0433(16) 0.064(2) 0.063(2) 0.0224(16) 0.0011(15) -0.0049(15)
C20 0.0487(18) 0.064(2) 0.089(3) 0.0242(19) -0.0040(17) -0.0032(16)
C21 0.065(2) 0.083(3) 0.087(3) 0.022(2) -0.017(2) -0.021(2)
C22 0.101(3) 0.078(3) 0.070(2) 0.011(2) 0.004(2) -0.022(2)
C23 0.094(3) 0.077(3) 0.075(3) 0.009(2) 0.013(2) 0.009(2)
C24 0.056(2) 0.085(3) 0.069(2) 0.019(2) 0.0028(17) 0.0141(19)
C25 0.066(2) 0.0549(19) 0.076(2) -0.0132(17) -0.0112(18) 0.0036(16)
C26 0.063(2) 0.0581(19) 0.064(2) -0.0076(16) -0.0013(16) 0.0008(16)
C27 0.089(3) 0.0570(19) 0.063(2) -0.0135(16) 0.0074(18) -0.0002(18)
C28 0.064(2) 0.0552(19) 0.055(2) -0.0103(16) 0.0009(16) 0.0134(16)
C29 0.070(2) 0.0529(19) 0.053(2) -0.0134(15) 0.0023(16) 0.0058(16)
C30 0.065(2) 0.0512(19) 0.058(2) -0.0045(16) 0.0007(16) 0.0124(16)
C31 0.074(2) 0.063(2) 0.048(2) -0.0084(17) -0.0027(17) 0.0200(18)
C32 0.074(2) 0.060(2) 0.059(2) -0.0141(17) -0.0138(17) 0.0107(18)
C33 0.061(2) 0.0565(19) 0.058(2) -0.0109(16) -0.0058(16) 0.0076(16)
C34 0.075(2) 0.071(2) 0.066(2) -0.0112(19) -0.0120(18) -0.0054(19)
O35 0.0989(18) 0.0626(14) 0.0614(14) -0.0062(12) 0.0099(12) -0.0011(13)
C36 0.109(3) 0.063(2) 0.080(3) -0.0092(19) 0.009(2) -0.012(2)
O37 0.115(2) 0.0703(15) 0.0517(15) -0.0098(12) 0.0009(13) 0.0087(14)
C38 0.133(4) 0.096(3) 0.059(2) -0.026(2) 0.001(2) 0.011(3)
O39 0.145(3) 0.0807(18) 0.0783(17) -0.0205(14) -0.0103(16) -0.0373(17)

loop_
_atom_type_symbol
_atom_type_description
_atom_type_scat_dispersion_real
_atom_type_scat_dispersion_imag
_atom_type_scat_source
C C 0.0033 0.0016 'International Tables Vol C Tables 4.2.6.8 and 6.1.1.4'
H H 0.0000 0.0000 'International Tables Vol C Tables 4.2.6.8 and 6.1.1.4'
N N 0.0061 0.0033 'International Tables Vol C Tables 4.2.6.8 and 6.1.1.4'
O O 0.0106 0.0060 'International Tables Vol C Tables 4.2.6.8 and 6.1.1.4'
S S 0.1246 0.1234 'International Tables Vol C Tables 4.2.6.8 and 6.1.1.4'

loop_
_geom_angle_atom_site_label_1
_geom_angle_atom_site_label_2
_geom_angle_atom_site_label_3
_geom_angle
O4 S1 O3 114.01(14)
O4 S1 O2 113.14(14)
O3 S1 O2 110.74(14)
O4 S1 C5 106.28(14)
O3 S1 C5 106.22(15)
O2 S1 C5 105.75(14)
C6 C5 C10 118.1(3)
C6 C5 S1 121.6(3)
C10 C5 S1 120.3(3)
C7 C6 C5 121.4(3)
C7 C6 H6 119.3
C5 C6 H6 119.3
C6 C7 C8 121.1(4)
C6 C7 H7 119.4
C8 C7 H7 119.4
C9 C8 C7 117.5(4)
C9 C8 C11 122.1(4)
C7 C8 C11 120.4(4)
C10 C9 C8 122.0(3)
C10 C9 H9 119.0
C8 C9 H9 119.0
C9 C10 C5 119.9(3)
C9 C10 H10 120.1
C5 C10 H10 120.1
C8 C11 H11A 109.5
C8 C11 H11B 109.5
H11A C11 H11B 109.5
C8 C11 H11C 109.5
H11A C11 H11C 109.5
H11B C11 H11C 109.5
C13 N12 C17 110.2(2)
C13 N12 C18 113.1(2)
C17 N12 C18 109.2(2)
C13 N12 H12 109.9(18)
C17 N12 H12 108.2(18)
C18 N12 H12 106.0(18)
N12 C13 C14 111.3(2)
N12 C13 H13A 109.4
C14 C13 H13A 109.4
N12 C13 H13B 109.4
C14 C13 H13B 109.4
H13A C13 H13B 108.0
C13 C14 C15 112.1(2)
C13 C14 H14A 109.2
C15 C14 H14A 109.2
C13 C14 H14B 109.2
C15 C14 H14B 109.2
H14A C14 H14B 107.9
C16 C15 C25 109.7(2)
C16 C15 C14 109.0(2)
C25 C15 C14 114.5(2)
C16 C15 H15 107.8
C25 C15 H15 107.8
C14 C15 H15 107.8
C17 C16 C15 112.7(3)
C17 C16 H16A 109.0
C15 C16 H16A 109.0
C17 C16 H16B 109.0
C15 C16 H16B 109.0
H16A C16 H16B 107.8
N12 C17 C16 112.0(2)
N12 C17 H17A 109.2
C16 C17 H17A 109.2
N12 C17 H17B 109.2
C16 C17 H17B 109.2
H17A C17 H17B 107.9
C19 C18 N12 115.0(2)
C19 C18 H18A 108.5
N12 C18 H18A 108.5
C19 C18 H18B 108.5
N12 C18 H18B 108.5
H18A C18 H18B 107.5
C24 C19 C20 118.3(3)
C24 C19 C18 121.2(3)
C20 C19 C18 120.3(3)
C21 C20 C19 120.7(3)
C21 C20 H20 119.7
C19 C20 H20 119.7
C20 C21 C22 120.2(3)
C20 C21 H21 119.9
C22 C21 H21 119.9
C23 C22 C21 119.5(4)
C23 C22 H22 120.3
C21 C22 H22 120.3
C22 C23 C24 120.5(4)
C22 C23 H23 119.8
C24 C23 H23 119.8
C23 C24 C19 120.8(3)
C23 C24 H24 119.6
C19 C24 H24 119.6
C26 C25 C15 116.7(3)
C26 C25 H25A 108.1
C15 C25 H25A 108.1
C26 C25 H25B 108.1
C15 C25 H25B 108.1
H25A C25 H25B 107.3
C25 C26 C34 111.1(3)
C25 C26 C27 115.9(3)
C34 C26 C27 104.2(3)
C25 C26 H26 108.4
C34 C26 H26 108.4
C27 C26 H26 108.4
C28 C27 C26 105.5(2)
C28 C27 H27A 110.7
C26 C27 H27A 110.7
C28 C27 H27B 110.7
C26 C27 H27B 110.7
H27A C27 H27B 108.8
C33 C28 C29 119.7(3)
C33 C28 C27 112.1(3)
C29 C28 C27 128.1(3)
C30 C29 C28 119.0(3)
C30 C29 H29 120.5
C28 C29 H29 120.5
C29 C30 O35 124.3(3)
C29 C30 C31 121.1(3)
O35 C30 C31 114.5(3)
O37 C31 C32 125.8(3)
O37 C31 C30 114.7(3)
C32 C31 C30 119.6(3)
C31 C32 C33 118.8(3)
C31 C32 H32 120.6
C33 C32 H32 120.6
C28 C33 C32 121.7(3)
C28 C33 C34 109.5(3)
C32 C33 C34 128.7(3)
O39 C34 C33 126.9(3)
O39 C34 C26 124.6(3)
C33 C34 C26 108.4(3)
C30 O35 C36 117.9(3)
O35 C36 H36A 109.5
O35 C36 H36B 109.5
H36A C36 H36B 109.5
O35 C36 H36C 109.5
H36A C36 H36C 109.5
H36B C36 H36C 109.5
C31 O37 C38 117.0(3)
O37 C38 H38A 109.5
O37 C38 H38B 109.5
H38A C38 H38B 109.5
O37 C38 H38C 109.5
H38A C38 H38C 109.5
H38B C38 H38C 109.5

loop_
_geom_bond_atom_site_label_1
_geom_bond_atom_site_label_2
_geom_bond_distance
S1 O4 1.442(2)
S1 O3 1.453(2)
S1 O2 1.457(2)
S1 C5 1.764(3)
C5 C6 1.381(4)
C5 C10 1.395(4)
C6 C7 1.369(5)
C6 H6 0.9300
C7 C8 1.385(5)
C7 H7 0.9300
C8 C9 1.381(5)
C8 C11 1.501(5)
C9 C10 1.378(5)
C9 H9 0.9300
C10 H10 0.9300
C11 H11A 0.9600
C11 H11B 0.9600
C11 H11C 0.9600
N12 C13 1.491(3)
N12 C17 1.498(4)
N12 C18 1.507(4)
N12 H12 1.01(3)
C13 C14 1.512(4)
C13 H13A 0.9700
C13 H13B 0.9700
C14 C15 1.526(4)
C14 H14A 0.9700
C14 H14B 0.9700
C15 C16 1.523(4)
C15 C25 1.525(4)
C15 H15 0.9800
C16 C17 1.502(4)
C16 H16A 0.9700
C16 H16B 0.9700
C17 H17A 0.9700
C17 H17B 0.9700
C18 C19 1.502(4)
C18 H18A 0.9700
C18 H18B 0.9700
C19 C24 1.382(4)
C19 C20 1.386(4)
C20 C21 1.372(5)
C20 H20 0.9300
C21 C22 1.381(5)
C21 H21 0.9300
C22 C23 1.364(5)
C22 H22 0.9300
C23 C24 1.373(5)
C23 H23 0.9300
C24 H24 0.9300
C25 C26 1.517(4)
C25 H25A 0.9700
C25 H25B 0.9700
C26 C34 1.537(4)
C26 C27 1.541(4)
C26 H26 0.9800
C27 C28 1.496(4)
C27 H27A 0.9700
C27 H27B 0.9700
C28 C33 1.376(4)
C28 C29 1.391(4)
C29 C30 1.369(4)
C29 H29 0.9300
C30 O35 1.370(4)
C30 C31 1.414(4)
C31 O37 1.362(4)
C31 C32 1.369(4)
C32 C33 1.392(4)
C32 H32 0.9300
C33 C34 1.464(5)
C34 O39 1.221(4)
O35 C36 1.429(4)
C36 H36A 0.9600
C36 H36B 0.9600
C36 H36C 0.9600
O37 C38 1.424(4)
C38 H38A 0.9600
C38 H38B 0.9600
C38 H38C 0.9600

loop_
_geom_hbond_atom_site_label_D
_geom_hbond_atom_site_label_H
_geom_hbond_atom_site_label_A
_geom_hbond_distance_DH
_geom_hbond_distance_HA
_geom_hbond_distance_DA
_geom_hbond_angle_DHA
N12 H12 O2 1.01(3) 1.85(4) 2.821(3) 161(3)
N12 H12 O3 1.01(3) 2.40(3) 3.150(3) 131(2)
